data_2007228
loop_
_publ_author_name
'Xiaodong Xu'
'Craig S. Allen'
'Chang-lin Chuang'
'James W. Canary'

_publ_section_title
;
 A Tetrahedral Zinc(II) Complex of Tris(2-pyridylethyl)amine
;
_journal_issue 5
_journal_name_full 'Acta Crystallographica Section C'
_journal_page_first 600
_journal_page_last 601
_journal_paper_doi 10.1107/S0108270197017733
_journal_volume 54
_journal_year 1998
_chemical_formula_iupac '[Zn (C21 H24 N4 )] (Cl O4)2'
_chemical_formula_moiety '[Zn (C21 H24 N4 )] 2+ , 2Cl O4 1-'
_chemical_formula_sum 'C21 H24 Cl2 N4 O8 Zn'
_chemical_formula_weight 596.72
_chemical_melting_point .297E-297
_chemical_name_common 'zinc(II)tepa bisperchlorate'
_chemical_name_systematic ?
_space_group_IT_number 14
_symmetry_cell_setting monoclinic
_symmetry_space_group_name_Hall '-P 2ybc'
_symmetry_space_group_name_H-M 'P 1 21/c 1'
_audit_creation_method SHELXL
_cell_angle_alpha 90.00
_cell_angle_beta 104.24(2)
_cell_angle_gamma 90.00
_cell_formula_units_Z 4
_cell_length_a 13.398(3)
_cell_length_b 13.988(3)
_cell_length_c 13.674(3)
_cell_measurement_reflns_used 25
_cell_measurement_temperature 293(2)
_cell_measurement_theta_max 17.47
_cell_measurement_theta_min 16.72
_cell_volume 2483.9(10)
_computing_structure_refinement 'SHELXL-93 (Sheldrick, 1993)'
_computing_structure_solution 'SHELXS-86 (Sheldrick, 1990)'
_diffrn_ambient_temperature 293(2)
_diffrn_measurement_device 'Rigaku AFC-6R'
_diffrn_measurement_method \w--2\q
_diffrn_radiation_monochromator graphite
_diffrn_radiation_source 'fine-focus sealed tube'
_diffrn_radiation_type CuK\a
_diffrn_radiation_wavelength 1.54178
_diffrn_reflns_av_R_equivalents 0.0000
_diffrn_reflns_av_sigmaI/netI 0.0494
_diffrn_reflns_limit_h_max 14
_diffrn_reflns_limit_h_min -10
_diffrn_reflns_limit_k_max 15
_diffrn_reflns_limit_k_min -15
_diffrn_reflns_limit_l_max 14
_diffrn_reflns_limit_l_min -15
_diffrn_reflns_number 4001
_diffrn_reflns_theta_max 59.49
_diffrn_reflns_theta_min 3.40
_diffrn_standards_decay_% 0
_diffrn_standards_interval_count 500
_diffrn_standards_number 3
_exptl_absorpt_coefficient_mu 3.88
_exptl_absorpt_correction_T_max 0.460
_exptl_absorpt_correction_T_min 0.396
_exptl_absorpt_correction_type psi-scan
_exptl_absorpt_process_details '(North et al., 1968)'
_exptl_crystal_colour colorless
_exptl_crystal_density_diffrn 1.596
_exptl_crystal_density_method 'not measured'
_exptl_crystal_description block
_exptl_crystal_F_000 1224
_exptl_crystal_size_max 0.25
_exptl_crystal_size_mid 0.20
_exptl_crystal_size_min 0.20
_refine_diff_density_max 0.75
_refine_diff_density_min -0.40
_refine_ls_extinction_coef 0.0015(2)
_refine_ls_extinction_method 'SHELXL93 (Sheldrick, 1993)'
_refine_ls_goodness_of_fit_all 1.142
_refine_ls_goodness_of_fit_obs 1.086
_refine_ls_hydrogen_treatment noref
_refine_ls_matrix_type full
_refine_ls_number_parameters 326
_refine_ls_number_reflns 3819
_refine_ls_number_restraints 0
_refine_ls_restrained_S_all 1.161
_refine_ls_restrained_S_obs 1.086
_refine_ls_R_factor_all 0.0862
_refine_ls_R_factor_obs .059
_refine_ls_shift/esd_max 0.000
_refine_ls_shift/esd_mean 0.000
_refine_ls_structure_factor_coef Fsqd
_refine_ls_weighting_details 'w = 1/[\s^2^(Fo^2^)+(0.0646P)^2^+7.3791P] where P=(Fo^2^+2Fc^2^)/3'
_refine_ls_weighting_scheme calc
_refine_ls_wR_factor_all 0.184
_refine_ls_wR_factor_obs .1505
_reflns_number_observed 2850
_reflns_number_total 3819
_reflns_observed_criterion >2sigma(I)
_cod_data_source_file fr1069.cif
_cod_data_source_block acta01
_cod_depositor_comments
;
The following automatic conversions were performed:

'_refine_ls_weighting_scheme' value 'calc w =
1/[\s^2^(Fo^2^)+(0.0646P)^2^+7.3791P] where P=(Fo^2^+2Fc^2^)/3' was
changed to 'calc'. New tag '_refine_ls_weighting_details' was
created. The value of the new tag was set to 'w =
1/[\s^2^(Fo^2^)+(0.0646P)^2^+7.3791P] where P=(Fo^2^+2Fc^2^)/3'.

Automatic conversion script
Id: cif_fix_values 3143 2015-03-26 13:38:13Z robertas 
;
_cod_original_cell_volume 2483.8(9)
_cod_original_sg_symbol_H-M 'P 21/c'
_cod_database_code 2007228
_cod_database_fobs_code 2007228

loop_
_symmetry_equiv_pos_as_xyz
'x, y, z'
'-x, y+1/2, -z+1/2'
'-x, -y, -z'
'x, -y-1/2, z-1/2'

loop_
_atom_site_aniso_label
_atom_site_aniso_U_11
_atom_site_aniso_U_22
_atom_site_aniso_U_33
_atom_site_aniso_U_12
_atom_site_aniso_U_13
_atom_site_aniso_U_23
Zn1 .0481(5) .0641(6) .0487(5) -.0010(4) .0114(3) .0020(4)
Cl1 .0535(10) .0719(12) .0689(11) -.0108(9) .0186(8) -.0153(9)
N3 .039(3) .057(3) .046(3) .000(3) .009(2) -.002(3)
N4 .064(3) .061(3) .054(3) -.007(3) .025(3) -.006(3)
C25 .048(4) .062(5) .077(5) -.002(3) .011(3) .003(4)
N1 .050(3) .063(4) .056(3) -.002(3) .005(3) .014(3)
O2 .070(4) .071(4) .161(6) -.012(3) .029(4) .004(4)
C34 .049(4) .083(5) .070(5) .010(4) .007(3) -.003(4)
N2 .040(3) .059(3) .053(3) -.003(2) .010(2) -.002(3)
C5 .060(4) .068(5) .064(4) .005(4) .020(3) .023(4)
C33 .041(4) .102(6) .070(5) -.002(4) .020(3) -.008(5)
C32 .052(4) .081(5) .065(4) -.011(4) .020(3) -.003(4)
O3 .107(5) .172(7) .133(6) -.043(5) .067(5) -.009(5)
C31 .042(3) .065(4) .051(4) -.008(3) .014(3) -.009(3)
C35 .045(4) .061(4) .067(4) -.003(3) .008(3) .002(4)
C6 .057(4) .065(4) .070(4) -.012(3) .025(3) .001(4)
C23 .057(5) .073(6) .130(8) -.016(4) .021(5) -.037(6)
C41 .060(4) .065(5) .091(6) -.012(4) .046(4) -.012(4)
C21 .044(3) .077(5) .057(4) .000(3) .009(3) -.013(4)
C2 .078(5) .112(7) .040(4) -.016(5) .003(4) -.010(4)
C1 .063(5) .104(7) .057(4) -.002(5) -.009(4) .021(5)
C3 .054(4) .065(5) .092(5) .010(4) .020(4) .029(4)
C45 .098(6) .087(6) .055(5) -.007(5) .021(4) -.007(4)
C4 .054(4) .069(5) .100(6) .010(4) .030(4) .013(4)
O1 .259(12) .247(12) .098(6) -.111(10) -.037(7) -.037(7)
C42 .110(7) .081(6) .136(9) -.007(5) .081(7) -.021(6)
C24 .056(4) .060(5) .121(7) -.010(4) .022(5) .004(5)
O4 .098(5) .086(5) .309(13) .017(4) .082(7) .002(6)
C22 .068(5) .082(6) .083(6) -.014(5) .010(4) -.030(5)
Cl2 .0820(14) .122(2) .0641(12) -.0105(13) .0262(10) -.0104(12)
O8 .276(11) .174(8) .064(4) -.121(8) .036(5) -.012(5)
C44 .150(10) .105(8) .065(6) -.028(7) .038(6) -.022(5)
O6 .102(6) .210(10) .200(9) .021(6) .055(6) .016(8)
O7 .176(9) .423(19) .090(6) -.129(11) .010(6) .078(9)
C43 .177(13) .112(9) .107(9) -.027(9) .087(9) -.043(8)
O5 .283(14) .230(13) .120(7) .102(11) .005(8) -.041(8)

loop_
_atom_site_label
_atom_site_fract_x
_atom_site_fract_y
_atom_site_fract_z
_atom_site_U_iso_or_equiv
_atom_site_thermal_displace_type
_atom_site_calc_flag
_atom_site_refinement_flags
_atom_site_occupancy
_atom_site_disorder_group
_atom_site_type_symbol
Zn1 .29672(6) .97666(6) .21673(6) .0538(3) Uani d . 1 . Zn
Cl1 .05733(13) .39089(14) .24062(13) .0642(5) Uani d . 1 . Cl
N3 .4467(4) .9799(4) .2201(4) .0475(12) Uani d . 1 . N
N4 .2490(4) 1.0280(4) .3323(4) .0577(14) Uani d . 1 . N
C25 .2194(5) .7805(5) .2230(6) .063(2) Uani d . 1 . C
H25 .2432(5) .7881(5) .2924(6) .076 Uiso calc R 1 . H
N1 .2363(4) 1.0714(4) .1057(4) .0576(14) Uani d . 1 . N
O2 .0848(4) .4872(4) .2420(6) .100(2) Uani d . 1 . O
C34 .6083(5) .9029(6) .2377(6) .069(2) Uani d . 1 . C
H34 .6494(5) .8492(6) .2561(6) .082 Uiso calc R 1 . H
N2 .2315(4) .8528(4) .1624(4) .0511(13) Uani d . 1 . N
C5 .3210(5) 1.1209(5) .0709(5) .063(2) Uani d . 1 . C
H5A .2947(5) 1.1802(5) .0375(5) .076 Uiso calc R 1 . H
H5B .3424(5) 1.0807(5) .0219(5) .076 Uiso calc R 1 . H
C33 .6461(5) .9824(6) .2030(6) .070(2) Uani d . 1 . C
H33 .7132(5) .9830(6) .1954(6) .084 Uiso calc R 1 . H
C32 .5860(5) 1.0611(6) .1793(5) .065(2) Uani d . 1 . C
H32 .6126(5) 1.1166(6) .1582(5) .078 Uiso calc R 1 . H
O3 .0043(5) .3767(6) .3162(6) .131(3) Uani d . 1 . O
C31 .4843(5) 1.0584(5) .1865(5) .052(2) Uani d . 1 . C
C35 .5064(5) .9036(5) .2450(5) .059(2) Uani d . 1 . C
H35 .4796(5) .8491(5) .2680(5) .071 Uiso calc R 1 . H
C6 .4144(5) 1.1427(5) .1577(5) .062(2) Uani d . 1 . C
H6A .4529(5) 1.1951(5) .1381(5) .075 Uiso calc R 1 . H
H6B .3908(5) 1.1633(5) .2159(5) .075 Uiso calc R 1 . H
C23 .1366(6) .6859(7) .0843(8) .087(3) Uani d . 1 . C
H23 .1050(6) .6293(7) .0574(8) .105 Uiso calc R 1 . H
C41 .1660(6) 1.0854(5) .3163(6) .067(2) Uani d . 1 . C
C21 .1953(5) .8420(5) .0614(5) .060(2) Uani d . 1 . C
C2 .2112(6) .9252(7) -.0035(5) .078(2) Uani d . 1 . C
H2A .2845(6) .9330(7) .0036(5) .094 Uiso calc R 1 . H
H2B .1804(6) .9091(7) -.0734(5) .094 Uiso calc R 1 . H
C1 .1677(6) 1.0197(6) .0192(6) .079(2) Uani d . 1 . C
H1A .1563(6) 1.0599(6) -.0404(6) .095 Uiso calc R 1 . H
H1B .1015(6) 1.0088(6) .0341(6) .095 Uiso calc R 1 . H
C3 .1745(5) 1.1472(5) .1441(6) .070(2) Uani d . 1 . C
H3A .2213(5) 1.1948(5) .1815(6) .084 Uiso calc R 1 . H
H3B .1293(5) 1.1788(5) .0870(6) .084 Uiso calc R 1 . H
C45 .3003(7) 1.0045(6) .4269(6) .079(2) Uani d . 1 . C
H45 .3587(7) .9664(6) .4366(6) .095 Uiso calc R 1 . H
C4 .1108(6) 1.1066(6) .2111(6) .073(2) Uani d . 1 . C
H4A .0560(6) 1.1515(6) .2125(6) .087 Uiso calc R 1 . H
H4B .0788(6) 1.0481(6) .1806(6) .087 Uiso calc R 1 . H
O1 -.0010(9) .3600(9) .1540(6) .215(6) Uani d . 1 . O
C42 .1344(8) 1.1212(7) .3997(9) .100(3) Uani d . 1 . C
H42 .0786(8) 1.1626(7) .3904(9) .120 Uiso calc R 1 . H
C24 .1735(6) .6963(6) .1867(8) .079(2) Uani d . 1 . C
H24 .1674(6) .6469(6) .2305(8) .095 Uiso calc R 1 . H
O4 .1498(6) .3386(5) .2692(9) .159(4) Uani d . 1 . O
C22 .1468(6) .7591(6) .0235(7) .079(2) Uani d . 1 . C
H22 .1203(6) .7531(6) -.0457(7) .095 Uiso calc R 1 . H
Cl2 .4646(2) .7178(2) .0337(2) .0878(7) Uani d . 1 . Cl
O8 .4262(9) .6941(7) -.0648(5) .172(4) Uani d . 1 . O
C44 .2681(10) 1.0358(8) .5100(7) .105(3) Uani d . 1 . C
H44 .3023(10) 1.0165(8) .5746(7) .126 Uiso calc R 1 . H
O6 .5704(6) .7219(8) .0641(8) .167(4) Uani d . 1 . O
O7 .4247(8) .6733(11) .1000(6) .234(7) Uani d . 1 . O
C43 .1867(12) 1.0945(9) .4955(10) .123(4) Uani d . 1 . C
H43 .1653(12) 1.1175(9) .5508(10) .148 Uiso calc R 1 . H
O5 .4439(10) .8158(10) .0363(7) .218(6) Uani d . 1 . O

loop_
_atom_type_symbol
_atom_type_description
_atom_type_scat_dispersion_real
_atom_type_scat_dispersion_imag
_atom_type_scat_source
C C 0.0181 0.0091 'International Tables Vol C Tables 4.2.6.8 and 6.1.1.4'
H H 0.0000 0.0000 'International Tables Vol C Tables 4.2.6.8 and 6.1.1.4'
N N 0.0311 0.0180 'International Tables Vol C Tables 4.2.6.8 and 6.1.1.4'
Cl Cl 0.3639 0.7018 'International Tables Vol C Tables 4.2.6.8 and 6.1.1.4'
O O 0.0492 0.0322 'International Tables Vol C Tables 4.2.6.8 and 6.1.1.4'
Zn Zn 0.0000 0.0000 'International Tables Vol C Tables 4.2.6.8 and 6.1.1.4'

loop_
_geom_angle_atom_site_label_1
_geom_angle_atom_site_label_2
_geom_angle_atom_site_label_3
_geom_angle
_geom_angle_publ_flag
N4 Zn1 N3 119.6(2) yes
N4 Zn1 N2 114.4(2) yes
N3 Zn1 N2 111.9(2) yes
N4 Zn1 N1 102.3(2) yes
N3 Zn1 N1 102.5(2) yes
N2 Zn1 N1 103.4(2) yes
O1 Cl1 O2 115.1(6) no
O1 Cl1 O3 108.6(6) no
O2 Cl1 O3 107.9(5) no
O1 Cl1 O4 111.4(7) no
O2 Cl1 O4 106.6(4) no
O3 Cl1 O4 107.0(6) no
C35 N3 C31 119.6(5) yes
C35 N3 Zn1 121.8(4) yes
C31 N3 Zn1 118.2(4) yes
C41 N4 C45 120.4(7) no
C41 N4 Zn1 120.2(5) no
C45 N4 Zn1 119.3(5) no
N2 C25 C24 122.6(8) no
C1 N1 C5 109.6(6) yes
C1 N1 C3 109.3(6) yes
C5 N1 C3 107.9(5) yes
C1 N1 Zn1 109.3(4) no
C5 N1 Zn1 110.2(4) no
C3 N1 Zn1 110.5(4) no
C33 C34 C35 118.5(7) yes
C25 N2 C21 118.5(6) no
C25 N2 Zn1 122.1(5) no
C21 N2 Zn1 119.3(5) no
N1 C5 C6 112.6(5) yes
C32 C33 C34 119.9(7) yes
C33 C32 C31 119.8(7) yes
N3 C31 C32 120.4(7) yes
N3 C31 C6 118.2(5) yes
C32 C31 C6 121.4(7) yes
N3 C35 C34 121.8(7) yes
C31 C6 C5 112.7(6) yes
C22 C23 C24 118.9(8) no
N4 C41 C42 119.0(9) no
N4 C41 C4 118.3(6) no
C42 C41 C4 122.7(8) no
N2 C21 C22 119.9(7) no
N2 C21 C2 116.5(6) no
C22 C21 C2 123.6(7) no
C1 C2 C21 116.0(7) no
N1 C1 C2 113.2(6) no
C4 C3 N1 112.7(6) no
N4 C45 C44 121.6(9) no
C41 C4 C3 116.4(6) no
C43 C42 C41 119.5(10) no
C25 C24 C23 118.6(8) no
C23 C22 C21 121.4(8) no
O7 Cl2 O8 116.6(6) no
O7 Cl2 O6 112.0(6) no
O8 Cl2 O6 114.9(7) no
O7 Cl2 O5 109.2(9) no
O8 Cl2 O5 103.6(6) no
O6 Cl2 O5 98.5(7) no
C43 C44 C45 118.6(11) no
C44 C43 C42 120.8(10) no

loop_
_geom_bond_atom_site_label_1
_geom_bond_atom_site_label_2
_geom_bond_site_symmetry_2
_geom_bond_distance
_geom_bond_publ_flag
Zn1 N4 . 1.979(5) yes
Zn1 N3 . 1.999(5) yes
Zn1 N2 . 1.999(5) yes
Zn1 N1 . 2.028(5) yes
Cl1 O1 . 1.321(7) no
Cl1 O2 . 1.395(6) no
Cl1 O3 . 1.405(6) no
Cl1 O4 . 1.409(7) no
N3 C35 . 1.327(8) yes
N3 C31 . 1.336(8) yes
N4 C41 . 1.345(9) no
N4 C45 . 1.348(10) no
C25 N2 . 1.341(9) no
C25 C24 . 1.365(10) no
N1 C1 . 1.494(9) yes
N1 C5 . 1.503(8) yes
N1 C3 . 1.516(9) yes
C34 C33 . 1.355(11) yes
C34 C35 . 1.393(9) yes
N2 C21 . 1.355(8) ?
C5 C6 . 1.529(10) yes
C33 C32 . 1.355(11) yes
C32 C31 . 1.390(9) yes
C31 C6 . 1.498(10) yes
C23 C22 . 1.346(12) no
C23 C24 . 1.374(12) no
C41 C42 . 1.403(11) no
C41 C4 . 1.477(11) no
C21 C22 . 1.367(10) no
C21 C2 . 1.510(11) no
C2 C1 . 1.507(12) no
C3 C4 . 1.508(10) no
C45 C44 . 1.381(12) no
C42 C43 . 1.38(2) no
Cl2 O7 . 1.318(8) no
Cl2 O8 . 1.360(7) no
Cl2 O6 . 1.377(9) no
Cl2 O5 . 1.401(12) no
C44 C43 . 1.34(2) no
